data_4029288
loop_
_publ_author_name
'Fa, Shi-Xin'
'Wang, Li-Xia'
'Wang, De-Xian'
'Zhao, Liang'
'Wang, Mei-Xiang'

_publ_section_title
;
 Synthesis, Structure, and Fullerene-Complexing Property of
 Azacalix[6]aromatics.
;
_journal_issue 8
_journal_name_full 'The Journal of organic chemistry'
_journal_page_first 3559
_journal_page_last 3571
_journal_paper_doi 10.1021/jo5003714
_journal_volume 79
_journal_year 2014
_chemical_formula_moiety 'C81 H57 N15, C60'
_chemical_formula_sum 'C141 H57 N15'
_chemical_formula_weight 1961.02
_chemical_name_systematic
; 
 ? 
;
_space_group_IT_number 165
_symmetry_cell_setting trigonal
_symmetry_space_group_name_Hall '-P 3 2"c'
_symmetry_space_group_name_H-M 'P -3 c 1'
_atom_sites_solution_hydrogens geom
_atom_sites_solution_primary direct
_atom_sites_solution_secondary difmap
_audit_creation_method SHELXL-97
_cell_angle_alpha 90.00
_cell_angle_beta 90.00
_cell_angle_gamma 120.00
_cell_formula_units_Z 4
_cell_length_a 21.571(3)
_cell_length_b 21.571(3)
_cell_length_c 27.870(6)
_cell_measurement_reflns_used 23096
_cell_measurement_temperature 173(2)
_cell_measurement_theta_max 27.47
_cell_measurement_theta_min 1.09
_cell_volume 11231(3)
_computing_cell_refinement 'CrystalClear (Rigaku Inc., 2007)'
_computing_data_collection 'CrystalClear (Rigaku Inc., 2007)'
_computing_data_reduction 'CrystalClear (Rigaku Inc., 2007)'
_computing_molecular_graphics 'Olex2 Ver 1.1'
_computing_publication_material 'SHELX97 (Sheldrick, 2008)'
_computing_structure_refinement 'Olex2 Ver 1.1'
_computing_structure_solution 'SHELXS-97 (Sheldrick, 2008)'
_diffrn_ambient_temperature 173(2)
_diffrn_measured_fraction_theta_full 0.998
_diffrn_measured_fraction_theta_max 0.998
_diffrn_measurement_device_type 'MM007-HF CCD(Saturn 724+)'
_diffrn_measurement_method '\w scans at fixed \c = 45\%'
_diffrn_radiation_monochromator Confocal
_diffrn_radiation_source 'rotating anode'
_diffrn_radiation_type MoK\a
_diffrn_radiation_wavelength 0.71073
_diffrn_reflns_av_R_equivalents 0.0713
_diffrn_reflns_av_sigmaI/netI 0.0515
_diffrn_reflns_limit_h_max 20
_diffrn_reflns_limit_h_min -26
_diffrn_reflns_limit_k_max 27
_diffrn_reflns_limit_k_min -26
_diffrn_reflns_limit_l_max 36
_diffrn_reflns_limit_l_min -36
_diffrn_reflns_number 47321
_diffrn_reflns_theta_full 27.46
_diffrn_reflns_theta_max 27.46
_diffrn_reflns_theta_min 1.09
_exptl_absorpt_coefficient_mu 0.069
_exptl_absorpt_correction_T_max 1.0000
_exptl_absorpt_correction_T_min 0.5630
_exptl_absorpt_correction_type multi-scan
_exptl_absorpt_process_details 'CrystalClear (Rigaku Inc., 2007)'
_exptl_crystal_colour black
_exptl_crystal_density_diffrn 1.160
_exptl_crystal_density_method 'not measured'
_exptl_crystal_description block
_exptl_crystal_F_000 4032
_exptl_crystal_size_max 0.30
_exptl_crystal_size_mid 0.25
_exptl_crystal_size_min 0.14
_refine_diff_density_max 0.618
_refine_diff_density_min -0.469
_refine_diff_density_rms 0.114
_refine_ls_extinction_method none
_refine_ls_goodness_of_fit_ref 1.675
_refine_ls_hydrogen_treatment constr
_refine_ls_matrix_type full
_refine_ls_number_parameters 470
_refine_ls_number_reflns 8571
_refine_ls_number_restraints 36
_refine_ls_restrained_S_all 1.710
_refine_ls_R_factor_all 0.1433
_refine_ls_R_factor_gt 0.1162
_refine_ls_shift/su_max 0.001
_refine_ls_shift/su_mean 0.000
_refine_ls_structure_factor_coef Fsqd
_refine_ls_weighting_details 'calc w=1/[\s^2^(Fo^2^)+(0.1000P)^2^+0.0000P] where P=(Fo^2^+2Fc^2^)/3'
_refine_ls_weighting_scheme calc
_refine_ls_wR_factor_gt 0.2891
_refine_ls_wR_factor_ref 0.3017
_reflns_number_gt 6473
_reflns_number_total 8571
_reflns_threshold_expression >2sigma(I)
_cod_data_source_file jo5003714_si_011.cif
_cod_data_source_block mx2083
_cod_depositor_comments
;Adding full bibliography for
 ./tmp-cod-update-bibliographies-12971/cifs/4029288.cif.
;
_cod_original_sg_symbol_H-M P-3c1
_cod_database_code 4029288

loop_
_symmetry_equiv_pos_as_xyz
'x, y, z'
'-y, x-y, z'
'-x+y, -x, z'
'y, x, -z+1/2'
'x-y, -y, -z+1/2'
'-x, -x+y, -z+1/2'
'-x, -y, -z'
'y, -x+y, -z'
'x-y, x, -z'
'-y, -x, z-1/2'
'-x+y, y, z-1/2'
'x, x-y, z-1/2'

loop_
_atom_site_label
_atom_site_type_symbol
_atom_site_fract_x
_atom_site_fract_y
_atom_site_fract_z
_atom_site_U_iso_or_equiv
_atom_site_adp_type
_atom_site_occupancy
_atom_site_symmetry_multiplicity
_atom_site_calc_flag
_atom_site_refinement_flags
N1 N 0.44101(14) 0.42075(14) 0.39394(11) 0.0439(7) Uani 1 1 d .
N2 N 0.56034(14) 0.47759(13) 0.37488(9) 0.0347(6) Uani 1 1 d .
N3 N 0.68449(13) 0.52904(12) 0.37062(9) 0.0334(6) Uani 1 1 d .
N4 N 0.80796(14) 0.58943(14) 0.37197(11) 0.0422(7) Uani 1 1 d .
N5 N 0.92636(14) 0.63410(14) 0.39333(13) 0.0516(8) Uani 1 1 d .
C1 C 0.38004(18) 0.36084(19) 0.40037(15) 0.0514(9) Uani 1 1 d .
H1 H 0.3410 0.3659 0.4112 0.062 Uiso 1 1 calc R
C2 C 0.49669(17) 0.41397(16) 0.37855(12) 0.0365(7) Uani 1 1 d .
C3 C 0.48940(15) 0.34866(16) 0.36859(11) 0.0333(7) Uani 1 1 d .
H3 H 0.5283 0.3446 0.3562 0.040 Uiso 1 1 calc R
C4 C 0.62202(16) 0.48392(16) 0.35100(11) 0.0331(7) Uani 1 1 d .
C5 C 0.61716(18) 0.44918(19) 0.30692(11) 0.0403(7) Uani 1 1 d .
H5 H 0.5722 0.4176 0.2927 0.048 Uiso 1 1 calc R
C6 C 0.67935(19) 0.4629(2) 0.28591(13) 0.0489(9) Uani 1 1 d .
H6 H 0.6776 0.4404 0.2562 0.059 Uiso 1 1 calc R
C7 C 0.7440(2) 0.50757(19) 0.30575(13) 0.0459(8) Uani 1 1 d .
H7 H 0.7873 0.5165 0.2910 0.055 Uiso 1 1 calc R
C8 C 0.74348(17) 0.54034(16) 0.34967(11) 0.0349(7) Uani 1 1 d .
C9 C 0.86525(17) 0.57852(17) 0.37740(12) 0.0393(7) Uani 1 1 d .
C10 C 0.8079(2) 0.6471(2) 0.4007(2) 0.0725(14) Uani 1 1 d .
H10A H 0.7953 0.6311 0.4340 0.109 Uiso 1 1 calc R
H10B H 0.7726 0.6585 0.3875 0.109 Uiso 1 1 calc R
H10C H 0.8555 0.6898 0.3997 0.109 Uiso 1 1 calc R
C11 C 0.57390(18) 0.53709(17) 0.40672(11) 0.0370(7) Uani 1 1 d .
H11A H 0.6109 0.5439 0.4305 0.044 Uiso 1 1 calc R
H11B H 0.5295 0.5249 0.4245 0.044 Uiso 1 1 calc R
C12 C 0.59860(16) 0.60640(16) 0.37957(12) 0.0359(7) Uani 1 1 d .
C13 C 0.5824(2) 0.6065(2) 0.33228(13) 0.0486(9) Uani 1 1 d .
H13 H 0.5570 0.5621 0.3159 0.058 Uiso 1 1 calc R
C14 C 0.6015(2) 0.6690(2) 0.30732(15) 0.0607(11) Uani 1 1 d .
H14 H 0.5904 0.6668 0.2742 0.073 Uiso 1 1 calc R
C15 C 0.6377(2) 0.7363(2) 0.33104(18) 0.0629(12) Uani 1 1 d .
C16 C 0.6598(3) 0.8028(3) 0.3055(2) 0.0870(17) Uani 1 1 d U
H16 H 0.6510 0.8037 0.2722 0.104 Uiso 1 1 calc R
C17 C 0.6952(3) 0.8660(3) 0.3331(3) 0.0986(19) Uani 1 1 d U
H17 H 0.7079 0.9100 0.3176 0.118 Uiso 1 1 calc R
C18 C 0.7128(3) 0.8689(2) 0.3812(3) 0.0804(15) Uani 1 1 d U
C19 C 0.7497(3) 0.9345(2) 0.4098(3) 0.104(2) Uani 1 1 d U
H19 H 0.7626 0.9793 0.3956 0.125 Uiso 1 1 calc R
C20 C 0.7658(4) 0.9312(3) 0.4567(3) 0.104(2) Uani 1 1 d U
H20 H 0.7955 0.9741 0.4738 0.125 Uiso 1 1 calc R
C21 C 0.7403(3) 0.8688(2) 0.4784(3) 0.0880(17) Uani 1 1 d U
H21 H 0.7460 0.8685 0.5122 0.106 Uiso 1 1 calc R
C22 C 0.7066(2) 0.8051(2) 0.4553(2) 0.0661(12) Uani 1 1 d .
C23 C 0.6830(2) 0.7388(2) 0.47922(18) 0.0648(12) Uani 1 1 d .
H23 H 0.6913 0.7385 0.5127 0.078 Uiso 1 1 calc R
C24 C 0.64950(19) 0.6768(2) 0.45532(14) 0.0476(9) Uani 1 1 d .
H24 H 0.6347 0.6337 0.4726 0.057 Uiso 1 1 calc R
C25 C 0.63481(15) 0.67209(16) 0.40485(12) 0.0358(7) Uani 1 1 d .
C26 C 0.6553(2) 0.7381(2) 0.37965(17) 0.0568(11) Uani 1 1 d .
C27 C 0.6911(2) 0.8032(2) 0.4059(2) 0.0647(13) Uani 1 1 d .
C28 C 0.59129(17) 0.30028(18) 0.43605(11) 0.0398(8) Uani 1 1 d .
C29 C 0.63076(19) 0.37292(19) 0.43675(11) 0.0418(8) Uani 1 1 d .
C30 C 0.61046(18) 0.41477(18) 0.46568(13) 0.0418(8) Uani 1 1 d .
C31 C 0.54960(19) 0.3799(2) 0.49499(14) 0.0480(9) Uani 1 1 d .
C32 C 0.50746(18) 0.3031(2) 0.49449(13) 0.0451(8) Uani 1 1 d .
C33 C 0.52799(17) 0.26334(19) 0.46590(14) 0.0461(8) Uani 1 1 d .
C34 C 0.48349(17) 0.2811(2) 0.54420(16) 0.0557(10) Uani 1 1 d .
C35 C 0.50983(19) 0.3422(2) 0.57310(15) 0.0518(9) Uani 1 1 d .
C36 C 0.5513(2) 0.40471(19) 0.54335(14) 0.0474(9) Uani 1 1 d .
C37 C 0.6132(2) 0.4631(2) 0.56028(14) 0.0510(9) Uani 1 1 d .
C38 C 0.6760(2) 0.50040(18) 0.53031(13) 0.0457(8) Uani 1 1 d .
C39 C 0.67551(19) 0.47537(17) 0.48366(13) 0.0426(8) Uani 1 1 d .
C40 C 0.7379(2) 0.52061(16) 0.56119(14) 0.0474(9) Uani 1 1 d .
C41 C 0.7153(2) 0.49883(19) 0.60939(15) 0.0539(10) Uani 1 1 d .
C42 C 0.7481(2) 0.4722(2) 0.63834(13) 0.0526(10) Uani 1 1 d .
C43 C 0.7076(2) 0.4101(2) 0.66821(13) 0.0593(11) Uani 1 1 d .
C44 C 0.6320(2) 0.3759(2) 0.66854(12) 0.0566(10) Uani 1 1 d .
C45 C 0.5973(2) 0.4029(2) 0.63871(13) 0.0580(10) Uani 1 1 d .
C46 C 0.5322(2) 0.3415(2) 0.61975(14) 0.0539(10) Uani 1 1 d .
C47 C 0.6353(2) 0.4622(2) 0.60959(14) 0.0521(9) Uani 1 1 d .

loop_
_atom_site_aniso_label
_atom_site_aniso_U_11
_atom_site_aniso_U_22
_atom_site_aniso_U_33
_atom_site_aniso_U_23
_atom_site_aniso_U_13
_atom_site_aniso_U_12
N1 0.0342(14) 0.0385(15) 0.0627(19) -0.0035(13) 0.0029(13) 0.0209(12)
N2 0.0412(15) 0.0357(14) 0.0329(13) -0.0004(11) 0.0028(11) 0.0234(12)
N3 0.0318(13) 0.0262(12) 0.0394(14) 0.0043(10) 0.0009(11) 0.0123(11)
N4 0.0341(14) 0.0316(14) 0.0580(18) 0.0025(12) 0.0039(12) 0.0142(12)
N5 0.0294(14) 0.0317(15) 0.085(2) -0.0012(14) -0.0054(14) 0.0090(12)
C1 0.0347(18) 0.043(2) 0.078(3) 0.0026(18) 0.0019(17) 0.0204(16)
C2 0.0356(16) 0.0333(16) 0.0449(18) 0.0014(13) -0.0040(13) 0.0204(14)
C3 0.0295(15) 0.0342(16) 0.0378(16) 0.0013(13) -0.0036(12) 0.0171(13)
C4 0.0313(15) 0.0345(15) 0.0363(16) 0.0052(12) 0.0030(12) 0.0186(13)
C5 0.0430(18) 0.0513(19) 0.0314(16) -0.0082(14) -0.0076(13) 0.0273(16)
C6 0.052(2) 0.064(2) 0.0333(16) -0.0026(16) 0.0015(15) 0.0311(19)
C7 0.049(2) 0.057(2) 0.0411(18) 0.0045(16) 0.0048(15) 0.0339(17)
C8 0.0443(18) 0.0346(16) 0.0311(15) 0.0079(12) 0.0034(13) 0.0237(14)
C9 0.0379(17) 0.0379(17) 0.0420(17) 0.0064(14) 0.0080(14) 0.0189(14)
C10 0.054(2) 0.037(2) 0.127(4) -0.027(2) -0.010(2) 0.0240(19)
C11 0.0547(19) 0.0422(18) 0.0270(14) 0.0052(13) 0.0063(13) 0.0339(16)
C12 0.0326(16) 0.0331(16) 0.0451(18) 0.0043(13) 0.0037(13) 0.0189(13)
C13 0.059(2) 0.059(2) 0.0399(18) 0.0071(16) 0.0016(16) 0.0383(19)
C14 0.074(3) 0.072(3) 0.054(2) 0.026(2) 0.014(2) 0.050(2)
C15 0.048(2) 0.058(2) 0.088(3) 0.036(2) 0.024(2) 0.0296(19)
C16 0.071(3) 0.080(3) 0.129(4) 0.034(3) 0.013(3) 0.051(3)
C17 0.093(4) 0.057(3) 0.160(6) 0.038(3) 0.041(4) 0.047(3)
C18 0.064(3) 0.052(3) 0.127(5) 0.015(3) 0.017(3) 0.030(2)
C19 0.079(3) 0.034(2) 0.203(7) 0.011(3) 0.038(4) 0.032(2)
C20 0.109(4) 0.076(4) 0.139(5) -0.008(4) -0.015(4) 0.054(3)
C21 0.070(3) 0.048(3) 0.135(5) -0.020(3) 0.017(3) 0.022(2)
C22 0.048(2) 0.054(3) 0.101(4) -0.020(2) 0.004(2) 0.029(2)
C23 0.041(2) 0.065(3) 0.081(3) -0.028(2) -0.0054(19) 0.0206(19)
C24 0.0416(19) 0.047(2) 0.059(2) -0.0073(17) 0.0005(16) 0.0263(16)
C25 0.0266(14) 0.0329(16) 0.0537(19) 0.0043(14) 0.0055(13) 0.0192(13)
C26 0.044(2) 0.045(2) 0.092(3) 0.026(2) 0.029(2) 0.0307(18)
C27 0.038(2) 0.036(2) 0.128(4) 0.006(2) 0.017(2) 0.0246(17)
C28 0.0425(18) 0.0496(19) 0.0300(15) 0.0004(14) -0.0127(13) 0.0250(15)
C29 0.0487(19) 0.053(2) 0.0250(15) 0.0076(14) -0.0035(13) 0.0260(17)
C30 0.0438(18) 0.0477(19) 0.0475(19) 0.0119(15) -0.0046(15) 0.0329(16)
C31 0.0467(19) 0.050(2) 0.062(2) -0.0022(17) -0.0075(17) 0.0356(17)
C32 0.0344(17) 0.058(2) 0.0451(19) -0.0006(16) -0.0026(14) 0.0253(16)
C33 0.0289(16) 0.052(2) 0.052(2) -0.0040(16) -0.0131(15) 0.0165(15)
C34 0.0191(15) 0.064(2) 0.079(3) -0.001(2) 0.0031(16) 0.0171(16)
C35 0.0402(19) 0.071(3) 0.059(2) -0.0025(19) 0.0080(17) 0.0383(19)
C36 0.052(2) 0.0444(19) 0.059(2) -0.0049(17) -0.0032(17) 0.0339(17)
C37 0.071(3) 0.054(2) 0.054(2) -0.0026(17) -0.0017(19) 0.051(2)
C38 0.062(2) 0.0362(17) 0.050(2) 0.0045(15) 0.0038(17) 0.0327(17)
C39 0.0477(19) 0.0342(17) 0.051(2) -0.0004(14) -0.0073(15) 0.0243(15)
C40 0.058(2) 0.0205(15) 0.056(2) -0.0082(14) 0.0000(17) 0.0139(15)
C41 0.064(2) 0.0424(19) 0.056(2) -0.0274(17) -0.0148(19) 0.0269(18)
C42 0.056(2) 0.052(2) 0.0403(19) -0.0197(16) -0.0100(16) 0.0192(18)
C43 0.079(3) 0.063(2) 0.0280(17) -0.0104(16) -0.0117(18) 0.030(2)
C44 0.083(3) 0.072(3) 0.0229(16) -0.0103(16) 0.0046(17) 0.045(2)
C45 0.071(3) 0.075(3) 0.0338(18) -0.0125(18) 0.0126(18) 0.042(2)
C46 0.050(2) 0.066(2) 0.052(2) -0.0052(18) 0.0220(17) 0.0335(19)
C47 0.055(2) 0.054(2) 0.058(2) -0.0182(18) -0.0029(18) 0.0348(19)

loop_
_atom_type_symbol
_atom_type_description
_atom_type_scat_dispersion_real
_atom_type_scat_dispersion_imag
_atom_type_scat_source
C C 0.0033 0.0016 'International Tables Vol C Tables 4.2.6.8 and 6.1.1.4'
H H 0.0000 0.0000 'International Tables Vol C Tables 4.2.6.8 and 6.1.1.4'
N N 0.0061 0.0033 'International Tables Vol C Tables 4.2.6.8 and 6.1.1.4'

loop_
_geom_angle_atom_site_label_1
_geom_angle_atom_site_label_2
_geom_angle_atom_site_label_3
_geom_angle
_geom_angle_site_symmetry_1
_geom_angle_site_symmetry_3
C1 N1 C2 116.3(3) . .
C2 N2 C4 123.1(2) . .
C2 N2 C11 119.4(3) . .
C4 N2 C11 115.4(3) . .
C8 N3 C4 119.4(3) . .
C9 N4 C8 123.7(3) . .
C9 N4 C10 117.5(3) . .
C8 N4 C10 117.2(3) . .
C9 N5 C1 114.8(3) . 3_665
N1 C1 N5 128.0(3) . 2_655
N1 C1 H1 116.0 . .
N5 C1 H1 116.0 2_655 .
N1 C2 C3 121.8(3) . .
N1 C2 N2 114.4(3) . .
C3 C2 N2 123.8(3) . .
C2 C3 C9 117.7(3) . 2_655
C2 C3 H3 121.1 . .
C9 C3 H3 121.1 2_655 .
N3 C4 C5 121.8(3) . .
N3 C4 N2 115.7(3) . .
C5 C4 N2 122.2(3) . .
C6 C5 C4 117.2(3) . .
C6 C5 H5 121.4 . .
C4 C5 H5 121.4 . .
C5 C6 C7 122.2(3) . .
C5 C6 H6 118.9 . .
C7 C6 H6 118.9 . .
C6 C7 C8 116.5(3) . .
C6 C7 H7 121.7 . .
C8 C7 H7 121.7 . .
N3 C8 N4 116.6(3) . .
N3 C8 C7 122.8(3) . .
N4 C8 C7 120.5(3) . .
N5 C9 N4 116.7(3) . .
N5 C9 C3 121.3(3) . 3_665
N4 C9 C3 121.9(3) . 3_665
N4 C10 H10A 109.5 . .
N4 C10 H10B 109.5 . .
H10A C10 H10B 109.5 . .
N4 C10 H10C 109.5 . .
H10A C10 H10C 109.5 . .
H10B C10 H10C 109.5 . .
N2 C11 C12 112.3(2) . .
N2 C11 H11A 109.1 . .
C12 C11 H11A 109.1 . .
N2 C11 H11B 109.1 . .
C12 C11 H11B 109.1 . .
H11A C11 H11B 107.9 . .
C13 C12 C25 119.5(3) . .
C13 C12 C11 121.4(3) . .
C25 C12 C11 119.0(3) . .
C12 C13 C14 122.4(4) . .
C12 C13 H13 118.8 . .
C14 C13 H13 118.8 . .
C13 C14 C15 120.3(4) . .
C13 C14 H14 119.8 . .
C15 C14 H14 119.8 . .
C26 C15 C14 118.7(3) . .
C26 C15 C16 119.7(5) . .
C14 C15 C16 121.5(5) . .
C17 C16 C15 116.0(6) . .
C17 C16 H16 122.0 . .
C15 C16 H16 122.0 . .
C18 C17 C16 125.0(5) . .
C18 C17 H17 117.5 . .
C16 C17 H17 117.5 . .
C17 C18 C27 118.4(5) . .
C17 C18 C19 125.0(5) . .
C27 C18 C19 116.6(6) . .
C20 C19 C18 120.1(5) . .
C20 C19 H19 120.0 . .
C18 C19 H19 120.0 . .
C21 C20 C19 120.4(6) . .
C21 C20 H20 119.8 . .
C19 C20 H20 119.8 . .
C20 C21 C22 123.7(7) . .
C20 C21 H21 118.1 . .
C22 C21 H21 118.1 . .
C21 C22 C27 119.6(5) . .
C21 C22 C23 122.6(6) . .
C27 C22 C23 117.7(4) . .
C24 C23 C22 121.1(5) . .
C24 C23 H23 119.5 . .
C22 C23 H23 119.5 . .
C23 C24 C25 123.3(4) . .
C23 C24 H24 118.3 . .
C25 C24 H24 118.3 . .
C12 C25 C24 123.4(3) . .
C12 C25 C26 119.2(3) . .
C24 C25 C26 117.3(3) . .
C15 C26 C27 122.1(4) . .
C15 C26 C25 119.8(4) . .
C27 C26 C25 118.1(4) . .
C22 C27 C26 122.4(4) . .
C22 C27 C18 119.0(5) . .
C26 C27 C18 118.6(5) . .
C29 C28 C33 120.0(3) . .
C29 C28 C29 119.9(3) . 2_655
C33 C28 C29 107.2(3) . 2_655
C28 C29 C30 121.5(3) . .
C28 C29 C28 120.0(3) . 3_665
C30 C29 C28 108.1(3) . 3_665
C31 C30 C29 119.3(3) . .
C31 C30 C39 120.5(3) . .
C29 C30 C39 107.5(3) . .
C30 C31 C32 119.7(3) . .
C30 C31 C36 120.1(3) . .
C32 C31 C36 108.7(3) . .
C33 C32 C31 120.1(3) . .
C33 C32 C34 120.5(3) . .
C31 C32 C34 106.3(3) . .
C32 C33 C39 120.8(3) . 2_655
C32 C33 C28 119.4(3) . .
C39 C33 C28 108.1(3) 2_655 .
C35 C34 C40 121.4(4) . 2_655
C35 C34 C32 109.0(3) . .
C40 C34 C32 118.0(3) 2_655 .
C46 C35 C34 120.6(4) . .
C46 C35 C36 119.3(4) . .
C34 C35 C36 108.6(3) . .
C37 C36 C31 119.4(4) . .
C37 C36 C35 121.2(4) . .
C31 C36 C35 107.4(3) . .
C36 C37 C38 121.3(3) . .
C36 C37 C47 118.9(4) . .
C38 C37 C47 109.3(3) . .
C39 C38 C37 119.7(3) . .
C39 C38 C40 119.3(3) . .
C37 C38 C40 106.8(3) . .
C38 C39 C33 120.7(3) . 3_665
C38 C39 C30 119.0(3) . .
C33 C39 C30 109.2(3) 3_665 .
C34 C40 C41 117.7(4) 3_665 .
C34 C40 C38 120.6(3) 3_665 .
C41 C40 C38 110.3(3) . .
C42 C41 C40 121.9(4) . .
C42 C41 C47 118.4(4) . .
C40 C41 C47 106.9(3) . .
C41 C42 C43 121.8(4) . .
C41 C42 C46 119.2(4) . 3_665
C43 C42 C46 107.0(4) . 3_665
C44 C43 C42 119.6(4) . .
C44 C43 C44 120.6(4) . 3_665
C42 C43 C44 108.4(4) . 3_665
C43 C44 C45 119.2(4) . .
C43 C44 C43 119.4(4) . 2_655
C45 C44 C43 108.6(4) . 2_655
C47 C45 C44 122.0(4) . .
C47 C45 C46 118.7(4) . .
C44 C45 C46 107.7(4) . .
C35 C46 C45 120.6(4) . .
C35 C46 C42 119.0(3) . 2_655
C45 C46 C42 108.3(4) . 2_655
C45 C47 C37 121.2(3) . .
C45 C47 C41 119.0(4) . .
C37 C47 C41 106.8(3) . .

loop_
_geom_bond_atom_site_label_1
_geom_bond_atom_site_label_2
_geom_bond_distance
_geom_bond_site_symmetry_2
N1 C1 1.316(4) .
N1 C2 1.350(4) .
N2 C2 1.376(4) .
N2 C4 1.432(4) .
N2 C11 1.465(4) .
N3 C8 1.308(4) .
N3 C4 1.323(4) .
N4 C9 1.377(4) .
N4 C8 1.403(4) .
N4 C10 1.480(5) .
N5 C9 1.339(4) .
N5 C1 1.367(4) 3_665
C1 N5 1.367(4) 2_655
C1 H1 0.9500 .
C2 C3 1.366(4) .
C3 C9 1.426(4) 2_655
C3 H3 0.9500 .
C4 C5 1.415(4) .
C5 C6 1.354(5) .
C5 H5 0.9500 .
C6 C7 1.354(5) .
C6 H6 0.9500 .
C7 C8 1.416(5) .
C7 H7 0.9500 .
C9 C3 1.426(4) 3_665
C10 H10A 0.9800 .
C10 H10B 0.9800 .
C10 H10C 0.9800 .
C11 C12 1.515(4) .
C11 H11A 0.9900 .
C11 H11B 0.9900 .
C12 C13 1.364(5) .
C12 C25 1.417(4) .
C13 C14 1.383(5) .
C13 H13 0.9500 .
C14 C15 1.423(6) .
C14 H14 0.9500 .
C15 C26 1.402(7) .
C15 C16 1.451(6) .
C16 C17 1.413(9) .
C16 H16 0.9500 .
C17 C18 1.385(9) .
C17 H17 0.9500 .
C18 C27 1.427(6) .
C18 C19 1.464(9) .
C19 C20 1.364(9) .
C19 H19 0.9500 .
C20 C21 1.320(8) .
C20 H20 0.9500 .
C21 C22 1.353(6) .
C21 H21 0.9500 .
C22 C27 1.413(7) .
C22 C23 1.423(7) .
C23 C24 1.337(5) .
C23 H23 0.9500 .
C24 C25 1.434(5) .
C24 H24 0.9500 .
C25 C26 1.445(5) .
C26 C27 1.420(6) .
C28 C29 1.359(5) .
C28 C33 1.450(5) .
C28 C29 1.463(5) 2_655
C29 C30 1.432(5) .
C29 C28 1.463(5) 3_665
C30 C31 1.403(5) .
C30 C39 1.447(5) .
C31 C32 1.437(5) .
C31 C36 1.444(5) .
C32 C33 1.395(5) .
C32 C34 1.472(5) .
C33 C39 1.418(5) 2_655
C34 C35 1.400(6) .
C34 C40 1.415(6) 2_655
C35 C46 1.389(6) .
C35 C36 1.450(5) .
C36 C37 1.382(5) .
C37 C38 1.445(5) .
C37 C47 1.458(5) .
C38 C39 1.406(5) .
C38 C40 1.460(5) .
C39 C33 1.418(5) 3_665
C40 C34 1.415(6) 3_665
C40 C41 1.426(5) .
C41 C42 1.374(6) .
C41 C47 1.496(6) .
C42 C43 1.442(6) .
C42 C46 1.465(6) 3_665
C43 C44 1.413(6) .
C43 C44 1.467(6) 3_665
C44 C45 1.424(6) .
C44 C43 1.467(6) 2_655
C45 C47 1.385(6) .
C45 C46 1.465(6) .
C46 C42 1.465(6) 2_655

loop_
_geom_torsion_atom_site_label_1
_geom_torsion_atom_site_label_2
_geom_torsion_atom_site_label_3
_geom_torsion_atom_site_label_4
_geom_torsion
_geom_torsion_site_symmetry_1
_geom_torsion_site_symmetry_4
C2 N1 C1 N5 -0.1(6) . 2_655
C1 N1 C2 C3 2.3(5) . .
C1 N1 C2 N2 -176.5(3) . .
C4 N2 C2 N1 -167.9(3) . .
C11 N2 C2 N1 29.3(4) . .
C4 N2 C2 C3 13.3(5) . .
C11 N2 C2 C3 -149.5(3) . .
N1 C2 C3 C9 -3.3(5) . 2_655
N2 C2 C3 C9 175.4(3) . 2_655
C8 N3 C4 C5 -2.2(4) . .
C8 N3 C4 N2 -176.8(2) . .
C2 N2 C4 N3 -143.5(3) . .
C11 N2 C4 N3 19.9(4) . .
C2 N2 C4 C5 41.9(4) . .
C11 N2 C4 C5 -154.7(3) . .
N3 C4 C5 C6 1.3(5) . .
N2 C4 C5 C6 175.5(3) . .
C4 C5 C6 C7 0.2(5) . .
C5 C6 C7 C8 -0.8(5) . .
C4 N3 C8 N4 179.3(3) . .
C4 N3 C8 C7 1.6(4) . .
C9 N4 C8 N3 136.9(3) . .
C10 N4 C8 N3 -28.4(4) . .
C9 N4 C8 C7 -45.4(4) . .
C10 N4 C8 C7 149.3(4) . .
C6 C7 C8 N3 -0.1(5) . .
C6 C7 C8 N4 -177.7(3) . .
C1 N5 C9 N4 177.0(3) 3_665 .
C1 N5 C9 C3 -0.3(5) 3_665 3_665
C8 N4 C9 N5 171.0(3) . .
C10 N4 C9 N5 -23.7(5) . .
C8 N4 C9 C3 -11.7(5) . 3_665
C10 N4 C9 C3 153.6(4) . 3_665
C2 N2 C11 C12 -130.0(3) . .
C4 N2 C11 C12 65.9(3) . .
N2 C11 C12 C13 24.2(4) . .
N2 C11 C12 C25 -160.4(3) . .
C25 C12 C13 C14 1.6(5) . .
C11 C12 C13 C14 177.0(3) . .
C12 C13 C14 C15 -1.8(6) . .
C13 C14 C15 C26 1.8(6) . .
C13 C14 C15 C16 178.6(4) . .
C26 C15 C16 C17 -3.4(6) . .
C14 C15 C16 C17 179.9(4) . .
C15 C16 C17 C18 3.3(8) . .
C16 C17 C18 C27 -3.0(8) . .
C16 C17 C18 C19 179.7(5) . .
C17 C18 C19 C20 -178.6(6) . .
C27 C18 C19 C20 4.1(8) . .
C18 C19 C20 C21 -8.7(9) . .
C19 C20 C21 C22 10.0(9) . .
C20 C21 C22 C27 -6.1(8) . .
C20 C21 C22 C23 176.5(5) . .
C21 C22 C23 C24 179.6(4) . .
C27 C22 C23 C24 2.3(6) . .
C22 C23 C24 C25 0.0(6) . .
C13 C12 C25 C24 175.4(3) . .
C11 C12 C25 C24 -0.1(4) . .
C13 C12 C25 C26 -1.5(4) . .
C11 C12 C25 C26 -176.9(3) . .
C23 C24 C25 C12 -179.3(3) . .
C23 C24 C25 C26 -2.4(5) . .
C14 C15 C26 C27 -179.6(3) . .
C16 C15 C26 C27 3.6(6) . .
C14 C15 C26 C25 -1.7(5) . .
C16 C15 C26 C25 -178.5(3) . .
C12 C25 C26 C15 1.5(5) . .
C24 C25 C26 C15 -175.5(3) . .
C12 C25 C26 C27 179.5(3) . .
C24 C25 C26 C27 2.5(4) . .
C21 C22 C27 C26 -179.5(4) . .
C23 C22 C27 C26 -2.1(6) . .
C21 C22 C27 C18 1.3(6) . .
C23 C22 C27 C18 178.8(4) . .
C15 C26 C27 C22 177.6(4) . .
C25 C26 C27 C22 -0.3(5) . .
C15 C26 C27 C18 -3.2(6) . .
C25 C26 C27 C18 178.8(3) . .
C17 C18 C27 C22 -178.0(4) . .
C19 C18 C27 C22 -0.5(6) . .
C17 C18 C27 C26 2.8(6) . .
C19 C18 C27 C26 -179.7(4) . .
C33 C28 C29 C30 -1.5(5) . .
C29 C28 C29 C30 -138.0(3) 2_655 .
C33 C28 C29 C28 139.2(3) . 3_665
C29 C28 C29 C28 2.7(6) 2_655 3_665
C28 C29 C30 C31 1.8(5) . .
C28 C29 C30 C31 -143.0(3) 3_665 .
C28 C29 C30 C39 143.7(3) . .
C28 C29 C30 C39 -1.1(3) 3_665 .
C29 C30 C31 C32 -1.8(5) . .
C39 C30 C31 C32 -138.7(3) . .
C29 C30 C31 C36 137.3(3) . .
C39 C30 C31 C36 0.5(5) . .
C30 C31 C32 C33 1.6(5) . .
C36 C31 C32 C33 -141.7(3) . .
C30 C31 C32 C34 142.9(3) . .
C36 C31 C32 C34 -0.4(4) . .
C31 C32 C33 C39 137.4(3) . 2_655
C34 C32 C33 C39 1.5(5) . 2_655
C31 C32 C33 C28 -1.2(5) . .
C34 C32 C33 C28 -137.1(3) . .
C29 C28 C33 C32 1.2(5) . .
C29 C28 C33 C32 142.6(3) 2_655 .
C29 C28 C33 C39 -142.2(3) . 2_655
C29 C28 C33 C39 -0.8(4) 2_655 2_655
C33 C32 C34 C35 141.5(3) . .
C31 C32 C34 C35 0.4(4) . .
C33 C32 C34 C40 -2.4(5) . 2_655
C31 C32 C34 C40 -143.6(3) . 2_655
C40 C34 C35 C46 -0.6(5) 2_655 .
C32 C34 C35 C46 -143.1(3) . .
C40 C34 C35 C36 142.2(3) 2_655 .
C32 C34 C35 C36 -0.2(4) . .
C30 C31 C36 C37 0.3(5) . .
C32 C31 C36 C37 143.4(3) . .
C30 C31 C36 C35 -142.9(3) . .
C32 C31 C36 C35 0.2(4) . .
C46 C35 C36 C37 1.1(5) . .
C34 C35 C36 C37 -142.4(3) . .
C46 C35 C36 C31 143.5(3) . .
C34 C35 C36 C31 0.0(4) . .
C31 C36 C37 C38 0.8(5) . .
C35 C36 C37 C38 138.8(3) . .
C31 C36 C37 C47 -140.1(3) . .
C35 C36 C37 C47 -2.1(5) . .
C36 C37 C38 C39 -2.6(5) . .
C47 C37 C38 C39 141.6(3) . .
C36 C37 C38 C40 -142.2(3) . .
C47 C37 C38 C40 2.0(4) . .
C37 C38 C39 C33 -136.7(3) . 3_665
C40 C38 C39 C33 -2.2(5) . 3_665
C37 C38 C39 C30 3.3(5) . .
C40 C38 C39 C30 137.9(3) . .
C31 C30 C39 C38 -2.3(4) . .
C29 C30 C39 C38 -143.6(3) . .
C31 C30 C39 C33 141.9(3) . 3_665
C29 C30 C39 C33 0.7(4) . 3_665
C39 C38 C40 C34 1.2(5) . 3_665
C37 C38 C40 C34 141.0(3) . 3_665
C39 C38 C40 C41 -141.4(3) . .
C37 C38 C40 C41 -1.7(4) . .
C34 C40 C41 C42 -2.3(5) 3_665 .
C38 C40 C41 C42 141.5(3) . .
C34 C40 C41 C47 -143.1(3) 3_665 .
C38 C40 C41 C47 0.7(4) . .
C40 C41 C42 C43 -136.1(4) . .
C47 C41 C42 C43 0.5(5) . .
C40 C41 C42 C46 1.8(5) . 3_665
C47 C41 C42 C46 138.4(3) . 3_665
C41 C42 C43 C44 -0.9(5) . .
C46 C42 C43 C44 -143.2(3) 3_665 .
C41 C42 C43 C44 142.8(4) . 3_665
C46 C42 C43 C44 0.6(4) 3_665 3_665
C42 C43 C44 C45 0.9(5) . .
C44 C43 C44 C45 -138.4(3) 3_665 .
C42 C43 C44 C43 138.0(3) . 2_655
C44 C43 C44 C43 -1.2(7) 3_665 2_655
C43 C44 C45 C47 -0.6(5) . .
C43 C44 C45 C47 -141.8(4) 2_655 .
C43 C44 C45 C46 142.1(3) . .
C43 C44 C45 C46 0.8(4) 2_655 .
C34 C35 C46 C45 138.3(4) . .
C36 C35 C46 C45 -0.7(5) . .
C34 C35 C46 C42 0.1(5) . 2_655
C36 C35 C46 C42 -139.0(3) . 2_655
C47 C45 C46 C35 1.4(5) . .
C44 C45 C46 C35 -142.6(3) . .
C47 C45 C46 C42 143.6(3) . 2_655
C44 C45 C46 C42 -0.4(4) . 2_655
C44 C45 C47 C37 136.3(4) . .
C46 C45 C47 C37 -2.4(5) . .
C44 C45 C47 C41 0.2(5) . .
C46 C45 C47 C41 -138.6(3) . .
C36 C37 C47 C45 2.8(5) . .
C38 C37 C47 C45 -142.3(3) . .
C36 C37 C47 C41 143.5(3) . .
C38 C37 C47 C41 -1.6(4) . .
C42 C41 C47 C45 -0.1(5) . .
C40 C41 C47 C45 142.3(3) . .
C42 C41 C47 C37 -141.9(3) . .
C40 C41 C47 C37 0.6(4) . .

loop_
_platon_squeeze_void_nr
_platon_squeeze_void_average_x
_platon_squeeze_void_average_y
_platon_squeeze_void_average_z
_platon_squeeze_void_volume
_platon_squeeze_void_count_electrons
_platon_squeeze_void_content
1 0.000 0.000 -0.001 3049 1241 ' '
2 0.333 0.667 0.448 24 1 ' '
3 0.333 0.667 0.948 24 1 ' '
4 0.333 0.667 0.163 11 1 ' '
5 0.333 0.667 0.663 11 1 ' '
6 0.667 0.333 0.052 24 1 ' '
7 0.667 0.333 0.552 24 1 ' '
8 0.667 0.333 0.337 11 1 ' '
9 0.667 0.333 0.837 11 1 ' '
